data_5000017
loop_
_publ_author_name
'Takigawa, Takaji'
'Ashida, Tamaichi'
'Sasada, Yoshio'
'Kakudo, Masao'

_publ_section_title
;
 The Crystal Structures of L-Tryptophan Hydrochloride and Hydrobromide
;
_journal_issue 11
_journal_name_full 'Bulletin of the Chemical Society of Japan'
_journal_page_first 2369
_journal_page_last 2378
_journal_paper_doi 10.1246/bcsj.39.2369
_journal_volume 39
_journal_year 1966
_chemical_formula_sum 'C11 H13 Cl N2 O2'
_space_group_IT_number 4
_symmetry_cell_setting monoclinic
_symmetry_space_group_name_Hall 'P 2yb'
_symmetry_space_group_name_H-M 'P 1 21 1'
_cell_angle_alpha 90
_cell_angle_beta 98.80(7)
_cell_angle_gamma 90
_cell_formula_units_Z 2
_cell_length_a 7.45(2)
_cell_length_b 5.30(1)
_cell_length_c 14.67(2)
_cod_original_sg_symbol_H-M 'P 21'
_cod_original_formula_sum 'C11 H13 Cl1 N2 O2'
_cod_database_code 5000017

loop_
_symmetry_equiv_pos_site_id
_symmetry_equiv_pos_as_xyz
1 x,y,z
2 -x,1/2+y,-z

loop_
_atom_site_label
_atom_site_type_symbol
_atom_site_fract_x
_atom_site_fract_y
_atom_site_fract_z
Cl1 Cl 0.11300 0.25000 0.12020
C1 C -0.43320 -0.41280 0.10910
C2 C 0.33750 -0.41870 0.43960
C3 C 0.18900 -0.57450 0.44750
C4 C -0.31000 -0.17890 0.12620
C5 C -0.27340 -0.08740 0.22700
C6 C -0.18680 -0.28620 0.29560
C7 C -0.26790 -0.48220 0.33090
C8 C 0.02240 -0.50370 0.39630
C9 C 0.00260 -0.29910 0.33720
C10 C 0.15150 -0.14210 0.32730
C11 C 0.31640 -0.21670 0.37890
H1 H -0.67400 -0.51400 0.13500
H2 H 0.46700 -0.49400 0.48100
H3 H 0.20000 -0.73700 0.49000
H4 H -0.17400 -0.78700 0.42900
H5 H -0.40000 -0.54400 0.31200
H6 H -0.35300 -0.05100 0.07400
H7 H -0.13100 -0.25300 0.02500
H8 H -0.05300 -0.41900 0.10500
H9 H -0.05000 -0.09900 0.10300
H10 H -0.35800 0.05100 0.24900
H11 H -0.18300 0.06400 0.23100
H12 H 0.13600 0.01300 0.28000
H13 H 0.42300 -0.11000 0.37100
N1 N -0.13310 -0.24460 0.09430
N2 N -0.14660 -0.61840 0.39200
O1 O -0.58150 -0.36390 0.14560
O2 O -0.40040 -0.59320 0.07170

loop_
_atom_type_symbol
_atom_type_radius_bond
C 0.68
H 0.20
Cl 0.99
N 0.68
O 0.68
